data_4508525
loop_
_publ_author_name
'Mahmudov, Kamran T.'
'Guedes da Silva, M. F\'atima C.'
'Kirillov, Alexander M.'
'Kopylovich, Maximilian N.'
'Mizar, Archana'
'Pombeiro, Armando J. L.'

_publ_section_title
;
 Structural Versatility of Alkali Metal Coordination Polymers Driven by
 Arylhydrazones of \b-Diketones
;
_journal_issue 11
_journal_name_full 'Crystal Growth &amp; Design'
_journal_page_first 5076
_journal_paper_doi 10.1021/cg401238h
_journal_volume 13
_journal_year 2013
_chemical_formula_sum 'C14 H17 K N2 O6 S'
_chemical_formula_weight 380.46
_chemical_name_systematic
; 
 ? 
;
_space_group_IT_number 14
_symmetry_cell_setting monoclinic
_symmetry_space_group_name_Hall '-P 2yn'
_symmetry_space_group_name_H-M 'P 1 21/n 1'
_atom_sites_solution_hydrogens geom
_atom_sites_solution_primary direct
_atom_sites_solution_secondary difmap
_audit_creation_method SHELXL-97
_cell_angle_alpha 90.00
_cell_angle_beta 91.833(5)
_cell_angle_gamma 90.00
_cell_formula_units_Z 4
_cell_length_a 5.9999(2)
_cell_length_b 17.7433(9)
_cell_length_c 15.7824(7)
_cell_measurement_reflns_used 2813
_cell_measurement_temperature 150(2)
_cell_measurement_theta_max 27.17
_cell_measurement_theta_min 2.64
_cell_volume 1679.30(13)
_computing_cell_refinement 'Bruker SAINT'
_computing_data_collection 'Bruker APEX2'
_computing_data_reduction 'Bruker SAINT'
_computing_molecular_graphics 'Bruker SHELXTL'
_computing_publication_material 'Bruker SHELXTL'
_computing_structure_refinement 'SHELXL-97 (Sheldrick, 2008)'
_computing_structure_solution 'SHELXS-97 (Sheldrick, 2008)'
_diffrn_ambient_temperature 150(2)
_diffrn_measured_fraction_theta_full 0.995
_diffrn_measured_fraction_theta_max 0.995
_diffrn_measurement_device_type 'Bruker APEX-II CCD'
_diffrn_measurement_method '\f and \w scans'
_diffrn_radiation_monochromator graphite
_diffrn_radiation_source 'fine-focus sealed tube'
_diffrn_radiation_type MoK\a
_diffrn_radiation_wavelength 0.71069
_diffrn_reflns_av_R_equivalents 0.0486
_diffrn_reflns_av_sigmaI/netI 0.0467
_diffrn_reflns_limit_h_max 7
_diffrn_reflns_limit_h_min -7
_diffrn_reflns_limit_k_max 21
_diffrn_reflns_limit_k_min -21
_diffrn_reflns_limit_l_max 18
_diffrn_reflns_limit_l_min -18
_diffrn_reflns_number 12524
_diffrn_reflns_theta_full 25.35
_diffrn_reflns_theta_max 25.35
_diffrn_reflns_theta_min 3.46
_exptl_absorpt_coefficient_mu 0.473
_exptl_absorpt_correction_T_max 0.7223
_exptl_absorpt_correction_T_min 0.6565
_exptl_absorpt_correction_type multi-scan
_exptl_absorpt_process_details sadabs
_exptl_crystal_colour yellow
_exptl_crystal_density_diffrn 1.505
_exptl_crystal_density_method 'not measured'
_exptl_crystal_description plate
_exptl_crystal_F_000 792
_exptl_crystal_size_max 0.41
_exptl_crystal_size_mid 0.38
_exptl_crystal_size_min 0.31
_refine_diff_density_max 0.329
_refine_diff_density_min -0.393
_refine_diff_density_rms 0.059
_refine_ls_extinction_method none
_refine_ls_goodness_of_fit_ref 1.037
_refine_ls_hydrogen_treatment mixed
_refine_ls_matrix_type full
_refine_ls_number_parameters 228
_refine_ls_number_reflns 3071
_refine_ls_number_restraints 0
_refine_ls_restrained_S_all 1.037
_refine_ls_R_factor_all 0.0563
_refine_ls_R_factor_gt 0.0417
_refine_ls_shift/su_max 0.002
_refine_ls_shift/su_mean 0.000
_refine_ls_structure_factor_coef Fsqd
_refine_ls_weighting_details 'calc w=1/[\s^2^(Fo^2^)+(0.0499P)^2^+0.7908P] where P=(Fo^2^+2Fc^2^)/3'
_refine_ls_weighting_scheme calc
_refine_ls_wR_factor_gt 0.0986
_refine_ls_wR_factor_ref 0.1047
_reflns_number_gt 2451
_reflns_number_total 3071
_reflns_threshold_expression >2sigma(I)
_cod_data_source_file cg401238h_si_002.cif
_cod_data_source_block Compound5
_cod_depositor_comments
;
The following automatic conversions were performed:

'_symmetry_cell_setting' value 'Monoclinic' changed to 'monoclinic'
according to /home/saulius/struct/CIF-dictionaries/cif_core.dic
dictionary named 'cif_core.dic' version 2.4.2 from 2011-04-26.

Automatic conversion script
Id: cif_fix_values 1891 2012-01-12 08:04:46Z andrius 
;
_cod_original_sg_symbol_H-M 'P 21/n'
_cod_database_code 4508525

loop_
_symmetry_equiv_pos_as_xyz
'x, y, z'
'-x+1/2, y+1/2, -z+1/2'
'-x, -y, -z'
'x-1/2, -y-1/2, z-1/2'

loop_
_atom_site_label
_atom_site_type_symbol
_atom_site_fract_x
_atom_site_fract_y
_atom_site_fract_z
_atom_site_U_iso_or_equiv
_atom_site_adp_type
_atom_site_occupancy
_atom_site_symmetry_multiplicity
_atom_site_calc_flag
_atom_site_refinement_flags
_atom_site_disorder_assembly
_atom_site_disorder_group
C1 C -0.0638(4) 0.33159(14) 0.24943(15) 0.0209(5) Uani 1 1 d . . .
C2 C -0.2119(4) 0.38233(14) 0.20885(15) 0.0219(5) Uani 1 1 d . . .
C3 C -0.3981(4) 0.40741(15) 0.25110(17) 0.0262(6) Uani 1 1 d . . .
H3 H -0.4990 0.4415 0.2237 0.031 Uiso 1 1 calc R . .
C4 C -0.4375(5) 0.38320(16) 0.33251(17) 0.0313(7) Uani 1 1 d . . .
H4 H -0.5660 0.4001 0.3606 0.038 Uiso 1 1 calc R . .
C5 C -0.2890(5) 0.33416(16) 0.37315(17) 0.0315(7) Uani 1 1 d . . .
H5 H -0.3153 0.3179 0.4293 0.038 Uiso 1 1 calc R . .
C6 C -0.1021(4) 0.30875(15) 0.33206(16) 0.0272(6) Uani 1 1 d . . .
H6 H 0.0000 0.2757 0.3604 0.033 Uiso 1 1 calc R . .
C7 C 0.4161(4) 0.22239(14) 0.20179(15) 0.0192(5) Uani 1 1 d . . .
C8 C 0.5667(4) 0.17301(14) 0.25371(15) 0.0217(5) Uani 1 1 d . . .
C9 C 0.7523(4) 0.13333(15) 0.20990(16) 0.0260(6) Uani 1 1 d . . .
H9A H 0.7913 0.0869 0.2418 0.031 Uiso 1 1 calc R . .
H9B H 0.8855 0.1663 0.2112 0.031 Uiso 1 1 calc R . .
C10 C 0.6939(4) 0.11233(15) 0.11773(16) 0.0255(6) Uani 1 1 d . . .
C11 C 0.6263(5) 0.18424(17) 0.07023(17) 0.0336(7) Uani 1 1 d . . .
H11A H 0.7597 0.2166 0.0656 0.040 Uiso 1 1 calc R . .
H11B H 0.5752 0.1704 0.0120 0.040 Uiso 1 1 calc R . .
C12 C 0.4458(4) 0.22929(15) 0.11051(16) 0.0248(6) Uani 1 1 d . . .
C13 C 0.5072(5) 0.05393(17) 0.11517(19) 0.0361(7) Uani 1 1 d . . .
H13A H 0.4700 0.0406 0.0561 0.054 Uiso 1 1 calc R . .
H13B H 0.3752 0.0749 0.1416 0.054 Uiso 1 1 calc R . .
H13C H 0.5565 0.0087 0.1461 0.054 Uiso 1 1 calc R . .
C14 C 0.8997(5) 0.07919(18) 0.07612(19) 0.0372(7) Uani 1 1 d . . .
H14A H 1.0203 0.1165 0.0778 0.056 Uiso 1 1 calc R . .
H14B H 0.8620 0.0661 0.0171 0.056 Uiso 1 1 calc R . .
H14C H 0.9483 0.0338 0.1069 0.056 Uiso 1 1 calc R . .
N1 N 0.1159(3) 0.30145(12) 0.20488(12) 0.0208(5) Uani 1 1 d . . .
H1 H 0.1334 0.3133 0.1513 0.025 Uiso 1 1 calc R . .
N2 N 0.2564(3) 0.25573(11) 0.24391(12) 0.0199(5) Uani 1 1 d . . .
O1 O -0.1082(3) 0.35045(11) 0.05519(11) 0.0331(5) Uani 1 1 d . A .
O2 O 0.0085(3) 0.47104(11) 0.11047(12) 0.0361(5) Uani 1 1 d . . .
O3 O -0.3807(3) 0.44926(11) 0.07611(11) 0.0335(5) Uani 1 1 d . . .
O4 O 0.5431(3) 0.16556(11) 0.33018(11) 0.0288(4) Uani 1 1 d . . .
O5 O 0.3257(3) 0.27144(11) 0.06648(11) 0.0329(5) Uani 1 1 d . A .
O6A O 0.6254(5) 0.40602(18) -0.13734(17) 0.0344(10) Uani 0.645(5) 1 d P A 1
S1 S -0.17047(11) 0.41630(4) 0.10395(4) 0.02498(18) Uani 1 1 d . . .
K1 K 0.27381(9) 0.40230(3) -0.03302(3) 0.02628(17) Uani 1 1 d . . .
O6B O 0.6250(11) 0.3360(5) -0.0899(4) 0.061(3) Uani 0.355(5) 1 d P A 2
H6A1 H 0.7417 0.3716 -0.1159 0.091 Uiso 0.645(5) 1 d P A 1
H6A2 H 0.6860 0.4575 -0.1387 0.091 Uiso 0.645(5) 1 d P A 1
H6B1 H 0.6924 0.3042 -0.051(7) 0.073 Uiso 0.355(5) 1 d P A 2
H6B2 H 0.7356 0.3749 -0.1049 0.073 Uiso 0.355(5) 1 d P A 2

loop_
_atom_site_aniso_label
_atom_site_aniso_U_11
_atom_site_aniso_U_22
_atom_site_aniso_U_33
_atom_site_aniso_U_23
_atom_site_aniso_U_13
_atom_site_aniso_U_12
C1 0.0219(12) 0.0178(13) 0.0227(12) -0.0040(10) -0.0019(10) -0.0019(11)
C2 0.0239(13) 0.0161(13) 0.0256(13) -0.0041(11) -0.0028(10) -0.0035(11)
C3 0.0240(13) 0.0202(14) 0.0344(14) -0.0067(12) -0.0018(11) -0.0007(11)
C4 0.0302(15) 0.0295(16) 0.0347(15) -0.0116(13) 0.0086(12) -0.0024(13)
C5 0.0404(16) 0.0308(16) 0.0239(13) -0.0067(12) 0.0083(12) -0.0073(14)
C6 0.0316(14) 0.0250(15) 0.0249(13) -0.0023(12) -0.0018(11) -0.0002(12)
C7 0.0200(12) 0.0163(13) 0.0212(12) 0.0014(10) -0.0016(10) 0.0000(10)
C8 0.0211(12) 0.0178(13) 0.0260(13) 0.0025(11) -0.0044(10) -0.0059(11)
C9 0.0200(13) 0.0232(14) 0.0344(14) 0.0022(12) -0.0052(11) 0.0012(11)
C10 0.0239(13) 0.0237(14) 0.0288(13) 0.0020(12) 0.0006(11) 0.0057(11)
C11 0.0374(15) 0.0368(17) 0.0269(14) 0.0077(12) 0.0068(12) 0.0136(14)
C12 0.0299(14) 0.0200(14) 0.0244(13) 0.0041(11) -0.0012(11) 0.0020(12)
C13 0.0311(15) 0.0275(16) 0.0494(17) -0.0106(14) -0.0043(13) 0.0027(13)
C14 0.0338(15) 0.0355(17) 0.0428(16) 0.0053(14) 0.0089(13) 0.0128(14)
N1 0.0237(11) 0.0187(11) 0.0197(10) 0.0027(9) -0.0016(9) 0.0010(9)
N2 0.0210(10) 0.0158(11) 0.0226(10) 0.0031(9) -0.0044(8) -0.0020(9)
O1 0.0439(11) 0.0320(11) 0.0229(9) -0.0013(8) -0.0030(8) 0.0143(9)
O2 0.0349(11) 0.0357(12) 0.0374(11) 0.0085(9) -0.0017(9) -0.0071(9)
O3 0.0319(10) 0.0350(12) 0.0331(10) 0.0008(9) -0.0085(8) 0.0118(9)
O4 0.0301(10) 0.0327(11) 0.0234(9) 0.0080(8) -0.0022(8) 0.0025(9)
O5 0.0414(11) 0.0341(11) 0.0231(9) 0.0066(9) 0.0005(8) 0.0157(10)
O6A 0.0347(17) 0.051(2) 0.0183(15) 0.0078(14) 0.0105(12) -0.0048(15)
S1 0.0270(3) 0.0224(4) 0.0253(3) 0.0023(3) -0.0040(3) 0.0056(3)
K1 0.0313(3) 0.0247(3) 0.0225(3) -0.0004(2) -0.0048(2) 0.0021(3)
O6B 0.049(4) 0.079(6) 0.054(4) -0.013(4) 0.003(3) -0.014(4)

loop_
_atom_type_symbol
_atom_type_description
_atom_type_scat_dispersion_real
_atom_type_scat_dispersion_imag
_atom_type_scat_source
C C 0.0033 0.0016 'International Tables Vol C Tables 4.2.6.8 and 6.1.1.4'
H H 0.0000 0.0000 'International Tables Vol C Tables 4.2.6.8 and 6.1.1.4'
N N 0.0061 0.0033 'International Tables Vol C Tables 4.2.6.8 and 6.1.1.4'
O O 0.0106 0.0060 'International Tables Vol C Tables 4.2.6.8 and 6.1.1.4'
S S 0.1246 0.1234 'International Tables Vol C Tables 4.2.6.8 and 6.1.1.4'
K K 0.2009 0.2494 'International Tables Vol C Tables 4.2.6.8 and 6.1.1.4'

loop_
_geom_angle_atom_site_label_1
_geom_angle_atom_site_label_2
_geom_angle_atom_site_label_3
_geom_angle
_geom_angle_site_symmetry_1
_geom_angle_site_symmetry_3
C6 C1 C2 119.5(2) . .
C6 C1 N1 120.5(2) . .
C2 C1 N1 119.9(2) . .
C3 C2 C1 119.5(2) . .
C3 C2 S1 118.3(2) . .
C1 C2 S1 122.27(18) . .
C4 C3 C2 120.6(3) . .
C4 C3 H3 119.7 . .
C2 C3 H3 119.7 . .
C3 C4 C5 119.9(2) . .
C3 C4 H4 120.1 . .
C5 C4 H4 120.1 . .
C4 C5 C6 120.3(2) . .
C4 C5 H5 119.9 . .
C6 C5 H5 119.9 . .
C5 C6 C1 120.2(3) . .
C5 C6 H6 119.9 . .
C1 C6 H6 119.9 . .
N2 C7 C12 124.8(2) . .
N2 C7 C8 115.1(2) . .
C12 C7 C8 120.1(2) . .
O4 C8 C7 121.2(2) . .
O4 C8 C9 120.8(2) . .
C7 C8 C9 117.9(2) . .
C8 C9 C10 113.6(2) . .
C8 C9 H9A 108.8 . .
C10 C9 H9A 108.8 . .
C8 C9 H9B 108.8 . .
C10 C9 H9B 108.8 . .
H9A C9 H9B 107.7 . .
C13 C10 C11 111.8(2) . .
C13 C10 C9 109.6(2) . .
C11 C10 C9 108.2(2) . .
C13 C10 C14 109.2(2) . .
C11 C10 C14 108.3(2) . .
C9 C10 C14 109.7(2) . .
C12 C11 C10 114.8(2) . .
C12 C11 H11A 108.6 . .
C10 C11 H11A 108.6 . .
C12 C11 H11B 108.6 . .
C10 C11 H11B 108.6 . .
H11A C11 H11B 107.5 . .
O5 C12 C7 121.1(2) . .
O5 C12 C11 119.9(2) . .
C7 C12 C11 119.0(2) . .
C10 C13 H13A 109.5 . .
C10 C13 H13B 109.5 . .
H13A C13 H13B 109.5 . .
C10 C13 H13C 109.5 . .
H13A C13 H13C 109.5 . .
H13B C13 H13C 109.5 . .
C10 C14 H14A 109.5 . .
C10 C14 H14B 109.5 . .
H14A C14 H14B 109.5 . .
C10 C14 H14C 109.5 . .
H14A C14 H14C 109.5 . .
H14B C14 H14C 109.5 . .
N2 N1 C1 119.4(2) . .
N2 N1 H1 120.3 . .
C1 N1 H1 120.3 . .
N1 N2 C7 120.4(2) . .
S1 O1 K1 102.80(10) . .
S1 O2 K1 93.71(9) . 3_565
S1 O2 K1 94.71(9) . .
K1 O2 K1 107.01(6) 3_565 .
S1 O3 K1 133.87(11) . 1_455
S1 O3 K1 104.48(10) . 3_565
K1 O3 K1 107.66(6) 1_455 3_565
C8 O4 K1 137.33(17) . 4_666
C12 O5 K1 149.79(17) . .
K1 O6A H6A1 109.46(18) . .
K1 O6A H6A2 109.30(19) . .
H6A1 O6A H6A2 109.1(3) . .
K1 O6A H6B2 101.07(16) . .
H6A2 O6A H6B2 106.7(3) . .
O3 S1 O2 112.82(12) . .
O3 S1 O1 113.60(11) . .
O2 S1 O1 111.95(12) . .
O3 S1 C2 105.80(12) . .
O2 S1 C2 106.56(11) . .
O1 S1 C2 105.36(11) . .
O3 S1 K1 51.64(8) . 3_565
O2 S1 K1 61.57(8) . 3_565
O1 S1 K1 128.54(8) . 3_565
C2 S1 K1 125.82(8) . 3_565
O3 S1 K1 121.07(8) . .
O2 S1 K1 60.87(8) . .
O1 S1 K1 53.25(8) . .
C2 S1 K1 132.91(9) . .
K1 S1 K1 89.90(2) 3_565 .
O6B K1 O6A 31.58(18) . .
O6B K1 O3 75.68(15) . 1_655
O6A K1 O3 77.89(8) . 1_655
O6B K1 O4 85.72(15) . 4_565
O6A K1 O4 85.26(7) . 4_565
O3 K1 O4 161.30(6) 1_655 4_565
O6B K1 O3 98.49(18) . 3_565
O6A K1 O3 69.01(8) . 3_565
O3 K1 O3 72.34(6) 1_655 3_565
O4 K1 O3 109.19(6) 4_565 3_565
O6B K1 O5 75.09(18) . .
O6A K1 O5 106.49(8) . .
O3 K1 O5 80.48(6) 1_655 .
O4 K1 O5 96.81(6) 4_565 .
O3 K1 O5 152.81(6) 3_565 .
O6B K1 O1 133.73(18) . .
O6A K1 O1 161.56(8) . .
O3 K1 O1 112.75(6) 1_655 .
O4 K1 O1 81.57(5) 4_565 .
O3 K1 O1 127.72(6) 3_565 .
O5 K1 O1 62.67(5) . .
O6B K1 O2 129.96(18) . 3_565
O6A K1 O2 99.87(8) . 3_565
O3 K1 O2 114.93(6) 1_655 3_565
O4 K1 O2 75.70(6) 4_565 3_565
O3 K1 O2 48.49(5) 3_565 3_565
O5 K1 O2 151.94(6) . 3_565
O1 K1 O2 89.35(5) . 3_565
O6B K1 O2 151.90(16) . .
O6A K1 O2 150.47(8) . .
O3 K1 O2 79.48(5) 1_655 .
O4 K1 O2 119.06(5) 4_565 .
O3 K1 O2 86.19(5) 3_565 .
O5 K1 O2 88.09(5) . .
O1 K1 O2 47.71(5) . .
O2 K1 O2 72.99(6) 3_565 .
O6B K1 S1 116.67(18) . 3_565
O6A K1 S1 85.18(7) . 3_565
O3 K1 S1 92.53(5) 1_655 3_565
O4 K1 S1 94.11(4) 4_565 3_565
O3 K1 S1 23.88(4) 3_565 3_565
O5 K1 S1 164.60(4) . 3_565
O1 K1 S1 108.52(4) . 3_565
O2 K1 S1 24.73(4) 3_565 3_565
O2 K1 S1 77.09(4) . 3_565
O6B K1 S1 152.75(18) . .
O6A K1 S1 174.44(7) . .
O3 K1 S1 99.44(4) 1_655 .
O4 K1 S1 98.02(4) 4_565 .
O3 K1 S1 105.58(4) 3_565 .
O5 K1 S1 77.66(4) . .
O1 K1 S1 23.95(4) . .
O2 K1 S1 76.73(4) 3_565 .
O2 K1 S1 24.41(4) . .
S1 K1 S1 90.10(2) 3_565 .
O6B K1 K1 86.51(16) . 3_665
O6A K1 K1 69.39(7) . 3_665
O3 K1 K1 36.31(4) 1_655 3_665
O4 K1 K1 142.09(4) 4_565 3_665
O3 K1 K1 36.02(4) 3_565 3_665
O5 K1 K1 116.79(5) . 3_665
O1 K1 K1 128.24(4) . 3_665
O2 K1 K1 81.27(4) 3_565 3_665
O2 K1 K1 81.14(4) . 3_665
S1 K1 K1 57.242(17) 3_565 3_665
S1 K1 K1 105.55(2) . 3_665
O6B K1 H6B2 17.83(17) . .
O6A K1 H6B2 18.49(7) . .
O3 K1 H6B2 67.17(4) 1_655 .
O4 K1 H6B2 94.40(4) 4_565 .
O3 K1 H6B2 80.93(4) 3_565 .
O5 K1 H6B2 89.47(4) . .
O1 K1 H6B2 150.88(4) . .
O2 K1 H6B2 117.76(4) 3_565 .
O2 K1 H6B2 146.50(4) . .
S1 K1 H6B2 100.509(18) 3_565 .
S1 K1 H6B2 163.04(2) . .
K1 K1 H6B2 70.281(15) 3_665 .
K1 O6B H6A1 115.2(6) . .
K1 O6B H6B1 113(5) . .
H6A1 O6B H6B1 110.5(18) . .
K1 O6B H6B2 108.9(6) . .
H6B1 O6B H6B2 107.8(9) . .

loop_
_geom_bond_atom_site_label_1
_geom_bond_atom_site_label_2
_geom_bond_distance
_geom_bond_site_symmetry_2
C1 C6 1.392(3) .
C1 C2 1.405(4) .
C1 N1 1.412(3) .
C2 C3 1.392(3) .
C2 S1 1.787(3) .
C3 C4 1.382(4) .
C3 H3 0.9500 .
C4 C5 1.388(4) .
C4 H4 0.9500 .
C5 C6 1.388(4) .
C5 H5 0.9500 .
C6 H6 0.9500 .
C7 N2 1.323(3) .
C7 C12 1.462(3) .
C7 C8 1.486(3) .
C8 O4 1.227(3) .
C8 C9 1.504(3) .
C9 C10 1.531(4) .
C9 H9A 0.9900 .
C9 H9B 0.9900 .
C10 C13 1.525(4) .
C10 C11 1.528(4) .
C10 C14 1.534(4) .
C11 C12 1.503(4) .
C11 H11A 0.9900 .
C11 H11B 0.9900 .
C12 O5 1.237(3) .
C13 H13A 0.9800 .
C13 H13B 0.9800 .
C13 H13C 0.9800 .
C14 H14A 0.9800 .
C14 H14B 0.9800 .
C14 H14C 0.9800 .
N1 N2 1.310(3) .
N1 H1 0.8800 .
O1 S1 1.4543(19) .
O1 K1 2.871(2) .
O2 S1 1.449(2) .
O2 K1 3.047(2) 3_565
O2 K1 3.063(2) .
O3 S1 1.4457(19) .
O3 K1 2.7803(19) 1_455
O3 K1 2.800(2) 3_565
O4 K1 2.7993(18) 4_666
O5 K1 2.8149(19) .
O6A K1 2.718(3) .
O6A H6A1 0.980(3) .
O6A H6A2 0.984(3) .
O6A H6B2 0.991(3) .
S1 K1 3.4572(9) 3_565
S1 K1 3.4942(8) .
K1 O6B 2.598(7) .
K1 O3 2.7803(19) 1_655
K1 O4 2.7994(18) 4_565
K1 O3 2.800(2) 3_565
K1 O2 3.047(2) 3_565
K1 S1 3.4571(9) 3_565
K1 K1 4.5047(12) 3_665
K1 H6B2 3.0663(6) .
O6B H6A1 1.037(7) .
O6B H6B1 0.92(7) .
O6B H6B2 0.992(7) .

loop_
_geom_hbond_atom_site_label_D
_geom_hbond_atom_site_label_H
_geom_hbond_atom_site_label_A
_geom_hbond_distance_DH
_geom_hbond_distance_HA
_geom_hbond_distance_DA
_geom_hbond_angle_DHA
_geom_hbond_site_symmetry_A
N1 H1 O5 0.88 1.94 2.610(3) 131.5 .
N1 H1 O1 0.88 2.17 2.818(3) 130.3 .
O6A H6A1 O4 0.980(3) 2.1277(17) 2.870(3) 131.27(15) 4_665
O6A H6A2 O2 0.984(3) 2.2612(19) 3.115(4) 144.49(19) 3_665
O6B H6B1 O1 0.92(7) 2.18(9) 2.763(7) 120(3) 1_655
O6B H6B2 O4 0.992(7) 2.2559(17) 2.844(7) 116.7(5) 4_665
